data_4020407
loop_
_publ_author_name
'Alan R. Katritzky'
'Rachel M. Witek'
'Valerie Rodr\'iguez Garc\'ia'
'Prabhu P. Mohapatra'
'James W. Rogers'
'Janet Cusido'
'Ashraf A. A. Abdel-Fattah'
'Peter J. Steel'

_publ_section_title
;
 Benzotriazole-Assisted Thioacylation
;
_journal_name_full 'Journal of Organic Chemistry'
_journal_page_first 7866
_journal_page_last 7881
_journal_paper_doi 10.1021/jo050670t
_journal_volume 70
_journal_year 2005
_chemical_formula_moiety 'C25 H18 N6 S2'
_chemical_formula_sum 'C25 H18 N6 S2'
_chemical_formula_weight 466.57
_space_group_IT_number 61
_symmetry_cell_setting orthorhombic
_symmetry_space_group_name_Hall '-P 2ac 2ab'
_symmetry_space_group_name_H-M 'P b c a'
_cell_angle_alpha 90.00
_cell_angle_beta 90.00
_cell_angle_gamma 90.00
_cell_formula_units_Z 8
_cell_length_a 7.3216(13)
_cell_length_b 21.448(4)
_cell_length_c 28.651(5)
_cell_measurement_temperature 163(2)
_cell_volume 4499.2(14)
_diffrn_ambient_temperature 163(2)
_exptl_crystal_density_diffrn 1.378
_cod_depositor_comments
;
The following automatic conversions were performed:
'_symmetry_cell_setting' value 'Orthorhombic' changed to 'orthorhombic'
according to '/home/saulius/struct/CIF-dictionaries/cif_core.dic'
dictionary named 'cif_core.dic' version 2.4.1 from 2010-06-29.

Automatic conversion script
Id: cif_fix_enum 1527 2010-12-29 10:47:43Z saulius 
;
_cod_database_code 4020407

loop_
_symmetry_equiv_pos_as_xyz
'x, y, z'
'-x+1/2, -y, z+1/2'
'-x, y+1/2, -z+1/2'
'x+1/2, -y+1/2, -z'
'-x, -y, -z'
'x-1/2, y, -z-1/2'
'x, -y-1/2, z-1/2'
'-x-1/2, y-1/2, z'

loop_
_atom_site_label
_atom_site_type_symbol
_atom_site_fract_x
_atom_site_fract_y
_atom_site_fract_z
_atom_site_U_iso_or_equiv
_atom_site_adp_type
_atom_site_occupancy
_atom_site_symmetry_multiplicity
_atom_site_calc_flag
_atom_site_refinement_flags
_atom_site_disorder_assembly
_atom_site_disorder_group
S1 S 0.70045(9) 0.09585(3) 0.308161(18) 0.03400(18) Uani 1 1 d . . .
S2 S 0.42074(9) 0.02838(3) 0.372294(19) 0.03419(19) Uani 1 1 d . . .
N1 N 0.6636(3) 0.11282(9) 0.40178(5) 0.0255(5) Uani 1 1 d . . .
N2 N 0.5075(3) 0.13366(10) 0.42371(6) 0.0359(6) Uani 1 1 d . . .
N3 N 0.5487(3) 0.18326(10) 0.44771(6) 0.0368(6) Uani 1 1 d . . .
N4 N 0.7941(2) 0.01881(8) 0.37685(6) 0.0251(5) Uani 1 1 d . . .
N5 N 0.8984(3) -0.00502(9) 0.34109(6) 0.0344(6) Uani 1 1 d . . .
N6 N 0.9972(3) -0.05062(10) 0.35666(6) 0.0382(6) Uani 1 1 d . . .
C1 C 0.6512(3) 0.06350(11) 0.36715(7) 0.0276(6) Uani 1 1 d . . .
C2 C 0.7315(4) 0.19676(11) 0.44101(7) 0.0293(6) Uani 1 1 d . . .
C3 C 0.8379(4) 0.24590(12) 0.45754(7) 0.0351(7) Uani 1 1 d . . .
H3A H 0.7879 0.2767 0.4776 0.042 Uiso 1 1 calc R . .
C4 C 1.0164(4) 0.24820(11) 0.44390(7) 0.0335(7) Uani 1 1 d . . .
H4A H 1.0917 0.2813 0.4547 0.040 Uiso 1 1 calc R . .
C5 C 1.0915(3) 0.20261(12) 0.41414(7) 0.0336(7) Uani 1 1 d . . .
H5A H 1.2161 0.2059 0.4052 0.040 Uiso 1 1 calc R . .
C6 C 0.9898(3) 0.15340(11) 0.39758(7) 0.0291(6) Uani 1 1 d . . .
H6A H 1.0410 0.1223 0.3779 0.035 Uiso 1 1 calc R . .
C7 C 0.8074(4) 0.15187(11) 0.41129(7) 0.0256(6) Uani 1 1 d . . .
C8 C 0.9561(3) -0.05824(11) 0.40386(8) 0.0323(7) Uani 1 1 d . . .
C9 C 1.0203(3) -0.10269(12) 0.43544(9) 0.0448(7) Uani 1 1 d . . .
H9A H 1.1095 -0.1327 0.4267 0.054 Uiso 1 1 calc R . .
C10 C 0.9484(4) -0.10098(13) 0.47954(9) 0.0486(8) Uani 1 1 d . . .
H10A H 0.9898 -0.1303 0.5020 0.058 Uiso 1 1 calc R . .
C11 C 0.8161(4) -0.05733(13) 0.49242(8) 0.0442(7) Uani 1 1 d . . .
H11A H 0.7688 -0.0584 0.5233 0.053 Uiso 1 1 calc R . .
C12 C 0.7517(3) -0.01268(11) 0.46180(7) 0.0359(7) Uani 1 1 d . . .
H12A H 0.6633 0.0175 0.4707 0.043 Uiso 1 1 calc R . .
C13 C 0.8248(3) -0.01479(11) 0.41703(7) 0.0272(6) Uani 1 1 d . . .
C14 C 0.5520(4) 0.16138(12) 0.31053(7) 0.0307(7) Uani 1 1 d . . .
C15 C 0.6246(3) 0.21906(12) 0.32267(7) 0.0348(7) Uani 1 1 d . . .
H15A H 0.7505 0.2226 0.3302 0.042 Uiso 1 1 calc R . .
C16 C 0.5138(4) 0.27115(13) 0.32377(7) 0.0404(8) Uani 1 1 d . . .
H16A H 0.5635 0.3105 0.3322 0.048 Uiso 1 1 calc R . .
C17 C 0.3318(4) 0.26615(14) 0.31262(8) 0.0468(8) Uani 1 1 d . . .
H17A H 0.2557 0.3020 0.3138 0.056 Uiso 1 1 calc R . .
C18 C 0.2585(4) 0.20905(16) 0.29960(7) 0.0471(8) Uani 1 1 d . . .
H18A H 0.1332 0.2060 0.2913 0.056 Uiso 1 1 calc R . .
C19 C 0.3692(4) 0.15643(13) 0.29878(7) 0.0386(7) Uani 1 1 d . . .
H19A H 0.3196 0.1172 0.2902 0.046 Uiso 1 1 calc R . .
C20 C 0.4703(3) -0.04059(11) 0.33997(8) 0.0301(7) Uani 1 1 d . . .
C21 C 0.5183(3) -0.09379(12) 0.36427(7) 0.0326(7) Uani 1 1 d . . .
H21A H 0.5173 -0.0937 0.3974 0.039 Uiso 1 1 calc R . .
C22 C 0.5680(3) -0.14742(12) 0.34031(8) 0.0361(7) Uani 1 1 d . . .
H22A H 0.6001 -0.1841 0.3570 0.043 Uiso 1 1 calc R . .
C23 C 0.5707(3) -0.14719(12) 0.29185(8) 0.0397(7) Uani 1 1 d . . .
H23A H 0.6094 -0.1832 0.2753 0.048 Uiso 1 1 calc R . .
C24 C 0.5172(3) -0.09449(13) 0.26769(8) 0.0379(7) Uani 1 1 d . . .
H24A H 0.5159 -0.0949 0.2345 0.045 Uiso 1 1 calc R . .
C25 C 0.4654(3) -0.04097(12) 0.29144(7) 0.0362(7) Uani 1 1 d . . .
H25A H 0.4269 -0.0050 0.2748 0.043 Uiso 1 1 calc R . .

loop_
_atom_site_aniso_label
_atom_site_aniso_U_11
_atom_site_aniso_U_22
_atom_site_aniso_U_33
_atom_site_aniso_U_23
_atom_site_aniso_U_13
_atom_site_aniso_U_12
S1 0.0441(5) 0.0341(4) 0.0238(3) 0.0004(3) 0.0032(3) 0.0021(4)
S2 0.0343(5) 0.0361(4) 0.0322(3) -0.0053(3) 0.0038(3) -0.0015(4)
N1 0.0253(14) 0.0278(13) 0.0235(10) -0.0027(9) 0.0048(10) 0.0031(11)
N2 0.0332(15) 0.0385(15) 0.0361(12) -0.0087(11) 0.0055(11) 0.0006(12)
N3 0.0367(17) 0.0371(15) 0.0366(12) -0.0126(11) 0.0042(11) 0.0008(12)
N4 0.0280(13) 0.0237(13) 0.0236(10) -0.0042(10) 0.0040(10) 0.0010(11)
N5 0.0348(15) 0.0358(15) 0.0327(12) -0.0040(10) 0.0076(11) 0.0039(12)
N6 0.0385(16) 0.0353(15) 0.0409(13) -0.0008(11) 0.0026(10) 0.0092(12)
C1 0.0331(18) 0.0297(16) 0.0201(13) -0.0057(11) 0.0011(11) 0.0056(13)
C2 0.0306(19) 0.0322(18) 0.0252(13) -0.0033(12) -0.0015(13) 0.0014(15)
C3 0.043(2) 0.0339(18) 0.0283(14) -0.0041(12) -0.0021(13) 0.0020(16)
C4 0.044(2) 0.0285(17) 0.0281(14) 0.0028(12) -0.0113(13) -0.0086(15)
C5 0.0357(19) 0.0387(18) 0.0264(13) 0.0051(12) -0.0010(13) -0.0031(16)
C6 0.0331(19) 0.0302(17) 0.0240(13) -0.0006(12) 0.0011(12) 0.0045(14)
C7 0.0309(19) 0.0283(17) 0.0176(12) 0.0003(11) -0.0020(12) 0.0023(15)
C8 0.0355(19) 0.0308(17) 0.0306(14) 0.0003(13) -0.0042(13) -0.0015(14)
C9 0.047(2) 0.0377(19) 0.0501(18) 0.0006(15) -0.0081(15) 0.0082(15)
C10 0.061(2) 0.041(2) 0.0430(17) 0.0141(15) -0.0167(15) -0.0047(18)
C11 0.054(2) 0.049(2) 0.0301(14) 0.0071(14) -0.0045(15) -0.0103(17)
C12 0.041(2) 0.0388(19) 0.0273(13) 0.0004(12) 0.0005(12) 0.0002(14)
C13 0.0304(18) 0.0264(16) 0.0249(13) 0.0008(11) -0.0037(12) -0.0036(14)
C14 0.033(2) 0.0377(19) 0.0213(12) 0.0038(12) -0.0001(12) 0.0060(15)
C15 0.0346(19) 0.038(2) 0.0312(14) 0.0068(13) -0.0035(12) 0.0059(16)
C16 0.049(2) 0.036(2) 0.0367(16) 0.0113(13) 0.0019(14) 0.0083(17)
C17 0.051(2) 0.055(2) 0.0344(15) 0.0147(15) 0.0084(15) 0.0196(19)
C18 0.036(2) 0.076(2) 0.0298(15) 0.0170(15) -0.0028(13) 0.004(2)
C19 0.044(2) 0.049(2) 0.0235(14) 0.0055(13) -0.0038(13) -0.0013(17)
C20 0.0309(18) 0.0289(18) 0.0305(13) -0.0081(12) 0.0018(12) -0.0060(13)
C21 0.0321(17) 0.0401(18) 0.0257(14) -0.0018(14) 0.0027(11) -0.0121(14)
C22 0.043(2) 0.0315(18) 0.0341(15) -0.0007(13) 0.0011(13) -0.0072(15)
C23 0.0402(19) 0.0376(19) 0.0413(16) -0.0089(14) 0.0076(14) -0.0064(16)
C24 0.0435(19) 0.0409(19) 0.0292(14) -0.0044(14) 0.0006(12) -0.0096(16)
C25 0.0390(19) 0.0351(19) 0.0346(15) -0.0010(13) -0.0056(12) -0.0026(14)

loop_
_geom_bond_atom_site_label_1
_geom_bond_atom_site_label_2
_geom_bond_distance
_geom_bond_site_symmetry_2
_geom_bond_publ_flag
S1 C14 1.778(2) . ?
S1 C1 1.862(2) . ?
S2 C20 1.782(2) . ?
S2 C1 1.854(2) . ?
N1 C7 1.373(3) . ?
N1 N2 1.379(2) . ?
N1 C1 1.453(2) . ?
N2 N3 1.302(2) . ?
N3 C2 1.383(3) . ?
N4 N5 1.376(2) . ?
N4 C13 1.377(2) . ?
N4 C1 1.446(2) . ?
N5 N6 1.296(2) . ?
N6 C8 1.395(3) . ?
C2 C3 1.394(3) . ?
C2 C7 1.400(3) . ?
C3 C4 1.365(3) . ?
C3 H3A 0.9500 . ?
C4 C5 1.409(3) . ?
C4 H4A 0.9500 . ?
C5 C6 1.376(3) . ?
C5 H5A 0.9500 . ?
C6 C7 1.392(3) . ?
C6 H6A 0.9500 . ?
C8 C13 1.391(3) . ?
C8 C9 1.396(3) . ?
C9 C10 1.369(3) . ?
C9 H9A 0.9500 . ?
C10 C11 1.397(3) . ?
C10 H10A 0.9500 . ?
C11 C12 1.382(3) . ?
C11 H11A 0.9500 . ?
C12 C13 1.391(3) . ?
C12 H12A 0.9500 . ?
C14 C19 1.384(3) . ?
C14 C15 1.390(3) . ?
C15 C16 1.381(3) . ?
C15 H15A 0.9500 . ?
C16 C17 1.375(3) . ?
C16 H16A 0.9500 . ?
C17 C18 1.388(3) . ?
C17 H17A 0.9500 . ?
C18 C19 1.390(3) . ?
C18 H18A 0.9500 . ?
C19 H19A 0.9500 . ?
C20 C21 1.382(3) . ?
C20 C25 1.391(3) . ?
C21 C22 1.388(3) . ?
C21 H21A 0.9500 . ?
C22 C23 1.388(3) . ?
C22 H22A 0.9500 . ?
C23 C24 1.382(3) . ?
C23 H23A 0.9500 . ?
C24 C25 1.387(3) . ?
C24 H24A 0.9500 . ?
C25 H25A 0.9500 . ?

loop_
_cod_related_entry_id
_cod_related_entry_database
_cod_related_entry_code
1 ChemSpider 3722364
